data_2212554
loop_
_publ_author_name
'Archer, Roland Peter'
'Tyrrell, Elizabeth'
'Singh, Kuldip'

_publ_section_title
;
 Colupulone
;
_journal_coeditor_code GG3075
_journal_issue 3
_journal_name_full 'Acta Crystallographica Section E'
_journal_page_first o1511
_journal_page_last o1512
_journal_paper_doi 10.1107/S1600536807008860
_journal_volume 63
_journal_year 2007
_chemical_formula_iupac 'C25 H36 O4'
_chemical_formula_moiety 'C25 H36 O4'
_chemical_formula_sum 'C25 H36 O4'
_chemical_formula_weight 400.54
_chemical_name_systematic
;
3,5-dihydroxy-2-isobutyryl-4,6,6-tris(3-methyl-but-2-enyl)cyclohexa-2,4-
dienone
;
_space_group_IT_number 61
_symmetry_cell_setting orthorhombic
_symmetry_space_group_name_Hall '-P 2ac 2ab'
_symmetry_space_group_name_H-M 'P b c a'
_atom_sites_solution_hydrogens geom
_atom_sites_solution_primary direct
_atom_sites_solution_secondary difmap
_audit_creation_method SHELXL-97
_cell_angle_alpha 90.00
_cell_angle_beta 90.00
_cell_angle_gamma 90.00
_cell_formula_units_Z 8
_cell_length_a 20.331(3)
_cell_length_b 10.9190(18)
_cell_length_c 21.327(4)
_cell_measurement_reflns_used 941
_cell_measurement_temperature 150(2)
_cell_measurement_theta_max 23.55
_cell_measurement_theta_min 2.77
_cell_volume 4734.5(14)
_computing_cell_refinement SMART
_computing_data_collection 'SMART (Bruker, 1998)'
_computing_data_reduction 'SHELXTL (Sheldrick, 2000)'
_computing_molecular_graphics SHELXTL
_computing_publication_material SHELXTL
_computing_structure_refinement 'SHELXL97 (Sheldrick, 1997)'
_computing_structure_solution 'SHELXS97 (Sheldrick, 1997)'
_diffrn_ambient_temperature 150(2)
_diffrn_measured_fraction_theta_full 1.00
_diffrn_measured_fraction_theta_max 1.00
_diffrn_measurement_device_type 'Bruker SMART CCD area-detector'
_diffrn_measurement_method '\f and \w'
_diffrn_radiation_monochromator graphite
_diffrn_radiation_source 'fine-focus sealed tube'
_diffrn_radiation_type MoK\a
_diffrn_radiation_wavelength 0.71073
_diffrn_reflns_av_R_equivalents 0.083
_diffrn_reflns_av_sigmaI/netI 0.045
_diffrn_reflns_limit_h_max 24
_diffrn_reflns_limit_h_min -24
_diffrn_reflns_limit_k_max 12
_diffrn_reflns_limit_k_min -12
_diffrn_reflns_limit_l_max 25
_diffrn_reflns_limit_l_min -25
_diffrn_reflns_number 32137
_diffrn_reflns_theta_full 25.0
_diffrn_reflns_theta_max 25.0
_diffrn_reflns_theta_min 1.91
_exptl_absorpt_coefficient_mu 0.074
_exptl_absorpt_correction_type none
_exptl_crystal_colour colourless
_exptl_crystal_density_diffrn 1.124
_exptl_crystal_density_method 'not measured'
_exptl_crystal_description block
_exptl_crystal_F_000 1744
_exptl_crystal_size_max 0.31
_exptl_crystal_size_mid 0.23
_exptl_crystal_size_min 0.19
_refine_diff_density_max 0.24
_refine_diff_density_min -0.17
_refine_ls_extinction_method none
_refine_ls_goodness_of_fit_ref 1.089
_refine_ls_hydrogen_treatment constr
_refine_ls_matrix_type full
_refine_ls_number_parameters 272
_refine_ls_number_reflns 4169
_refine_ls_number_restraints 0
_refine_ls_restrained_S_all 1.089
_refine_ls_R_factor_all 0.0745
_refine_ls_R_factor_gt 0.0549
_refine_ls_shift/su_max 0.000
_refine_ls_shift/su_mean 0.000
_refine_ls_structure_factor_coef Fsqd
_refine_ls_weighting_details 'calc w=1/[\s^2^(Fo^2^)+(0.0514P)^2^+1.5184P] where P=(Fo^2^+2Fc^2^)/3'
_refine_ls_weighting_scheme calc
_refine_ls_wR_factor_gt 0.1215
_refine_ls_wR_factor_ref 0.1306
_reflns_number_gt 3337
_reflns_number_total 4169
_reflns_threshold_expression I>2\s(I)
_cod_data_source_file gg3075.cif
_cod_data_source_block I
_cod_depositor_comments
;
The following automatic conversions were performed:
'_symmetry_cell_setting' value 'Orthorhombic' changed to 'orthorhombic'
according to '/home/saulius/struct/CIF-dictionaries/cif_core.dic'
dictionary named 'cif_core.dic' version 2.4.1 from 2010-06-29.

Automatic conversion script
Id: cif_fix_enum 1527 2010-12-29 10:47:43Z saulius 

The following automatic conversions were performed:

'_symmetry_cell_setting' value 'Orthorhombic' changed to
'orthorhombic' according to
/home/saulius/struct/CIF-dictionaries/cif_core.dic dictionary named
'cif_core.dic' version 2.4.1 from 2010-06-29.

Automatic conversion script
Id: cif_fix_values 1715 2011-07-08 13:25:40Z adriana 
;
_cod_original_cell_volume 4734.4(13)
_cod_database_code 2212554
_cod_database_fobs_code 2212554

loop_
_symmetry_equiv_pos_as_xyz
'x, y, z'
'-x+1/2, -y, z+1/2'
'-x, y+1/2, -z+1/2'
'x+1/2, -y+1/2, -z'
'-x, -y, -z'
'x-1/2, y, -z-1/2'
'x, -y-1/2, z-1/2'
'-x-1/2, y-1/2, z'

loop_
_atom_site_type_symbol
_atom_site_label
_atom_site_fract_x
_atom_site_fract_y
_atom_site_fract_z
_atom_site_U_iso_or_equiv
_atom_site_adp_type
_atom_site_calc_flag
_atom_site_refinement_flags
_atom_site_occupancy
O O1 -0.00694(6) 0.04980(12) 0.07693(7) 0.0333(4) Uani d . 1
H H1 -0.0245 -0.0188 0.0707 0.050 Uiso calc R 1
O O2 0.18238(7) -0.19466(11) 0.10076(6) 0.0286(3) Uani d . 1
O O3 0.19023(7) 0.24462(12) 0.11214(7) 0.0306(3) Uani d . 1
H H3 0.2307 0.2328 0.1069 0.046 Uiso calc R 1
O O4 -0.01922(6) -0.16638(13) 0.06097(7) 0.0351(4) Uani d . 1
C C1 0.05570(9) 0.03562(17) 0.08592(8) 0.0239(4) Uani d . 1
C C2 0.08445(9) -0.08359(17) 0.08385(8) 0.0227(4) Uani d . 1
C C3 0.15365(9) -0.09496(17) 0.09656(8) 0.0225(4) Uani d . 1
C C4 0.19628(9) 0.02100(17) 0.10312(9) 0.0227(4) Uani d . 1
C C5 0.15750(9) 0.13858(16) 0.10366(8) 0.0225(4) Uani d . 1
C C6 0.09181(9) 0.14548(17) 0.09824(8) 0.0233(4) Uani d . 1
C C7 0.04143(10) -0.18582(18) 0.07092(9) 0.0272(5) Uani d . 1
C C8 0.06381(11) -0.31679(18) 0.06736(11) 0.0382(5) Uani d . 1
H H8 0.0962 -0.3316 0.1019 0.046 Uiso calc R 1
C C9 0.00558(13) -0.4039(2) 0.07632(15) 0.0639(8) Uani d . 1
H H9A -0.0142 -0.3899 0.1176 0.096 Uiso calc R 1
H H9B 0.0210 -0.4888 0.0735 0.096 Uiso calc R 1
H H9C -0.0273 -0.3888 0.0436 0.096 Uiso calc R 1
C C10 0.09843(12) -0.3379(2) 0.00469(12) 0.0532(7) Uani d . 1
H H10A 0.0677 -0.3213 -0.0297 0.080 Uiso calc R 1
H H10B 0.1134 -0.4231 0.0022 0.080 Uiso calc R 1
H H10C 0.1364 -0.2829 0.0014 0.080 Uiso calc R 1
C C11 0.05512(10) 0.26498(18) 0.10449(9) 0.0283(5) Uani d . 1
H H11A 0.0862 0.3339 0.0987 0.034 Uiso calc R 1
H H11B 0.0212 0.2703 0.0713 0.034 Uiso calc R 1
C C12 0.02278(11) 0.2758(2) 0.16748(11) 0.0408(6) Uani d . 1
H H12 -0.0125 0.2210 0.1753 0.049 Uiso calc R 1
C C13 0.03739(12) 0.3522(2) 0.21335(11) 0.0446(6) Uani d . 1
C C14 -0.00031(18) 0.3509(3) 0.27410(14) 0.0823(10) Uani d . 1
H H14A -0.0244 0.4282 0.2788 0.124 Uiso calc R 1
H H14B 0.0304 0.3413 0.3092 0.124 Uiso calc R 1
H H14C -0.0315 0.2825 0.2739 0.124 Uiso calc R 1
C C15 0.08984(14) 0.4486(3) 0.21026(14) 0.0678(8) Uani d . 1
H H15A 0.1113 0.4458 0.1691 0.102 Uiso calc R 1
H H15B 0.1225 0.4336 0.2432 0.102 Uiso calc R 1
H H15C 0.0700 0.5295 0.2165 0.102 Uiso calc R 1
C C16 0.23623(9) 0.01285(18) 0.16486(9) 0.0255(4) Uani d . 1
H H16A 0.2609 -0.0653 0.1653 0.031 Uiso calc R 1
H H16B 0.2687 0.0804 0.1657 0.031 Uiso calc R 1
C C17 0.19463(10) 0.01982(19) 0.22288(9) 0.0305(5) Uani d . 1
H H17 0.1714 0.0943 0.2292 0.037 Uiso calc R 1
C C18 0.18646(12) -0.0655(2) 0.26632(10) 0.0403(6) Uani d . 1
C C19 0.14351(14) -0.0438(3) 0.32266(12) 0.0622(8) Uani d . 1
H H19A 0.1238 0.0379 0.3199 0.093 Uiso calc R 1
H H19B 0.1701 -0.0495 0.3609 0.093 Uiso calc R 1
H H19C 0.1086 -0.1057 0.3239 0.093 Uiso calc R 1
C C20 0.21876(17) -0.1888(2) 0.26475(13) 0.0692(9) Uani d . 1
H H20A 0.2473 -0.1943 0.2279 0.104 Uiso calc R 1
H H20B 0.1850 -0.2527 0.2626 0.104 Uiso calc R 1
H H20C 0.2451 -0.2000 0.3028 0.104 Uiso calc R 1
C C21 0.24403(9) 0.02169(18) 0.04592(9) 0.0264(4) Uani d . 1
H H21A 0.2728 0.0947 0.0487 0.032 Uiso calc R 1
H H21B 0.2725 -0.0518 0.0480 0.032 Uiso calc R 1
C C22 0.20898(10) 0.02299(18) -0.01575(9) 0.0295(5) Uani d . 1
H H22 0.1790 0.0886 -0.0221 0.035 Uiso calc R 1
C C23 0.21460(11) -0.05632(19) -0.06268(10) 0.0344(5) Uani d . 1
C C24 0.25942(14) -0.1652(2) -0.06232(12) 0.0529(7) Uani d . 1
H H24A 0.2921 -0.1567 -0.0958 0.079 Uiso calc R 1
H H24B 0.2336 -0.2398 -0.0692 0.079 Uiso calc R 1
H H24C 0.2819 -0.1704 -0.0217 0.079 Uiso calc R 1
C C25 0.17428(13) -0.0418(3) -0.12109(11) 0.0512(7) Uani d . 1
H H25A 0.1434 -0.1103 -0.1246 0.077 Uiso calc R 1
H H25B 0.2034 -0.0408 -0.1577 0.077 Uiso calc R 1
H H25C 0.1497 0.0354 -0.1191 0.077 Uiso calc R 1

loop_
_atom_site_aniso_label
_atom_site_aniso_U_11
_atom_site_aniso_U_22
_atom_site_aniso_U_33
_atom_site_aniso_U_12
_atom_site_aniso_U_13
_atom_site_aniso_U_23
O1 0.0220(8) 0.0318(8) 0.0461(9) 0.0006(6) -0.0042(6) -0.0017(7)
O2 0.0270(7) 0.0206(7) 0.0382(8) 0.0017(6) -0.0041(6) -0.0005(6)
O3 0.0248(8) 0.0199(7) 0.0471(9) -0.0016(6) 0.0022(7) -0.0027(6)
O4 0.0256(8) 0.0352(8) 0.0444(9) -0.0049(6) -0.0056(6) -0.0012(7)
C1 0.0213(10) 0.0298(11) 0.0205(10) 0.0006(8) 0.0009(8) 0.0014(8)
C2 0.0237(10) 0.0241(10) 0.0203(10) -0.0018(8) -0.0006(8) 0.0013(8)
C3 0.0275(11) 0.0206(10) 0.0193(10) 0.0007(8) 0.0014(8) -0.0002(8)
C4 0.0215(10) 0.0216(10) 0.0248(10) 0.0015(8) 0.0000(8) -0.0009(8)
C5 0.0279(11) 0.0199(10) 0.0197(10) -0.0016(8) 0.0018(8) -0.0003(8)
C6 0.0269(11) 0.0238(10) 0.0191(10) 0.0021(8) 0.0003(8) 0.0021(8)
C7 0.0271(11) 0.0310(11) 0.0234(10) -0.0049(9) -0.0010(8) 0.0020(9)
C8 0.0376(13) 0.0262(11) 0.0507(14) -0.0052(9) -0.0162(11) -0.0003(10)
C9 0.0539(17) 0.0300(14) 0.108(2) -0.0141(12) -0.0243(16) 0.0060(14)
C10 0.0453(15) 0.0512(16) 0.0631(17) 0.0170(12) -0.0228(13) -0.0275(13)
C11 0.0285(11) 0.0259(11) 0.0305(11) 0.0057(9) -0.0034(9) 0.0009(9)
C12 0.0378(13) 0.0344(13) 0.0502(15) 0.0058(10) 0.0114(11) 0.0012(11)
C13 0.0449(14) 0.0517(15) 0.0371(14) 0.0107(12) 0.0069(11) -0.0044(12)
C14 0.103(3) 0.092(3) 0.0523(19) 0.015(2) 0.0286(18) -0.0075(17)
C15 0.0607(18) 0.080(2) 0.0630(19) -0.0052(16) -0.0026(15) -0.0267(16)
C16 0.0241(10) 0.0224(10) 0.0300(11) 0.0007(8) -0.0021(8) -0.0007(8)
C17 0.0319(11) 0.0304(11) 0.0292(11) 0.0022(9) -0.0042(9) -0.0052(9)
C18 0.0498(15) 0.0441(14) 0.0271(12) -0.0090(11) -0.0011(10) -0.0030(10)
C19 0.0665(18) 0.085(2) 0.0356(15) -0.0203(16) 0.0094(13) -0.0009(14)
C20 0.123(3) 0.0405(15) 0.0438(16) 0.0043(16) 0.0103(16) 0.0124(12)
C21 0.0253(10) 0.0231(10) 0.0308(11) -0.0006(8) 0.0061(8) -0.0010(9)
C22 0.0302(11) 0.0261(11) 0.0321(12) 0.0005(9) 0.0073(9) 0.0037(9)
C23 0.0414(13) 0.0337(12) 0.0283(12) -0.0045(10) 0.0101(10) -0.0005(9)
C24 0.0763(19) 0.0400(14) 0.0423(15) 0.0105(13) 0.0096(13) -0.0095(11)
C25 0.0549(16) 0.0668(18) 0.0319(13) -0.0033(13) 0.0041(11) -0.0080(12)

loop_
_atom_type_symbol
_atom_type_description
_atom_type_scat_dispersion_real
_atom_type_scat_dispersion_imag
_atom_type_scat_source
C C 0.0033 0.0016 'International Tables Vol C Tables 4.2.6.8 and 6.1.1.4'
H H 0.0000 0.0000 'International Tables Vol C Tables 4.2.6.8 and 6.1.1.4'
O O 0.0106 0.0060 'International Tables Vol C Tables 4.2.6.8 and 6.1.1.4'

loop_
_geom_angle_atom_site_label_1
_geom_angle_atom_site_label_2
_geom_angle_atom_site_label_3
_geom_angle
C1 O1 H1 109.5
C5 O3 H3 109.5
O1 C1 C2 120.41(17)
O1 C1 C6 115.52(17)
C2 C1 C6 124.06(17)
C1 C2 C3 118.25(16)
C1 C2 C7 117.56(17)
C3 C2 C7 124.16(17)
O2 C3 C2 123.42(17)
O2 C3 C4 116.77(16)
C2 C3 C4 119.77(16)
C5 C4 C3 113.99(15)
C5 C4 C16 108.47(15)
C3 C4 C16 108.96(15)
C5 C4 C21 109.13(15)
C3 C4 C21 106.45(15)
C16 C4 C21 109.80(15)
C6 C5 O3 117.04(16)
C6 C5 C4 124.59(17)
O3 C5 C4 118.34(16)
C5 C6 C1 118.63(17)
C5 C6 C11 122.19(17)
C1 C6 C11 119.18(17)
O4 C7 C2 119.40(18)
O4 C7 C8 116.42(17)
C2 C7 C8 124.17(17)
C7 C8 C10 109.11(18)
C7 C8 C9 110.54(19)
C10 C8 C9 111.8(2)
C7 C8 H8 108.4
C10 C8 H8 108.4
C9 C8 H8 108.4
C8 C9 H9A 109.5
C8 C9 H9B 109.5
H9A C9 H9B 109.5
C8 C9 H9C 109.5
H9A C9 H9C 109.5
H9B C9 H9C 109.5
C8 C10 H10A 109.5
C8 C10 H10B 109.5
H10A C10 H10B 109.5
C8 C10 H10C 109.5
H10A C10 H10C 109.5
H10B C10 H10C 109.5
C12 C11 C6 111.35(16)
C12 C11 H11A 109.4
C6 C11 H11A 109.4
C12 C11 H11B 109.4
C6 C11 H11B 109.4
H11A C11 H11B 108.0
C13 C12 C11 128.0(2)
C13 C12 H12 116.0
C11 C12 H12 116.0
C12 C13 C15 124.8(2)
C12 C13 C14 121.2(3)
C15 C13 C14 114.0(2)
C13 C14 H14A 109.5
C13 C14 H14B 109.5
H14A C14 H14B 109.5
C13 C14 H14C 109.5
H14A C14 H14C 109.5
H14B C14 H14C 109.5
C13 C15 H15A 109.5
C13 C15 H15B 109.5
H15A C15 H15B 109.5
C13 C15 H15C 109.5
H15A C15 H15C 109.5
H15B C15 H15C 109.5
C17 C16 C4 113.72(15)
C17 C16 H16A 108.8
C4 C16 H16A 108.8
C17 C16 H16B 108.8
C4 C16 H16B 108.8
H16A C16 H16B 107.7
C18 C17 C16 127.7(2)
C18 C17 H17 116.1
C16 C17 H17 116.1
C17 C18 C20 124.2(2)
C17 C18 C19 121.4(2)
C20 C18 C19 114.4(2)
C18 C19 H19A 109.5
C18 C19 H19B 109.5
H19A C19 H19B 109.5
C18 C19 H19C 109.5
H19A C19 H19C 109.5
H19B C19 H19C 109.5
C18 C20 H20A 109.5
C18 C20 H20B 109.5
H20A C20 H20B 109.5
C18 C20 H20C 109.5
H20A C20 H20C 109.5
H20B C20 H20C 109.5
C22 C21 C4 113.03(16)
C22 C21 H21A 109.0
C4 C21 H21A 109.0
C22 C21 H21B 109.0
C4 C21 H21B 109.0
H21A C21 H21B 107.8
C23 C22 C21 128.0(2)
C23 C22 H22 116.0
C21 C22 H22 116.0
C22 C23 C24 124.5(2)
C22 C23 C25 120.6(2)
C24 C23 C25 114.9(2)
C23 C24 H24A 109.5
C23 C24 H24B 109.5
H24A C24 H24B 109.5
C23 C24 H24C 109.5
H24A C24 H24C 109.5
H24B C24 H24C 109.5
C23 C25 H25A 109.5
C23 C25 H25B 109.5
H25A C25 H25B 109.5
C23 C25 H25C 109.5
H25A C25 H25C 109.5
H25B C25 H25C 109.5

loop_
_geom_bond_atom_site_label_1
_geom_bond_atom_site_label_2
_geom_bond_distance
O1 C1 1.297(2)
O1 H1 0.8400
O2 C3 1.239(2)
O3 C5 1.348(2)
O3 H3 0.8400
O4 C7 1.269(2)
C1 C2 1.428(3)
C1 C6 1.431(3)
C2 C3 1.438(3)
C2 C7 1.445(3)
C3 C4 1.541(3)
C4 C5 1.507(3)
C4 C16 1.550(3)
C4 C21 1.559(3)
C5 C6 1.342(3)
C6 C11 1.509(3)
C7 C8 1.503(3)
C8 C10 1.528(3)
C8 C9 1.531(3)
C8 H8 1.0000
C9 H9A 0.9800
C9 H9B 0.9800
C9 H9C 0.9800
C10 H10A 0.9800
C10 H10B 0.9800
C10 H10C 0.9800
C11 C12 1.500(3)
C11 H11A 0.9900
C11 H11B 0.9900
C12 C13 1.319(3)
C12 H12 0.9500
C13 C15 1.500(4)
C13 C14 1.506(4)
C14 H14A 0.9800
C14 H14B 0.9800
C14 H14C 0.9800
C15 H15A 0.9800
C15 H15B 0.9800
C15 H15C 0.9800
C16 C17 1.501(3)
C16 H16A 0.9900
C16 H16B 0.9900
C17 C18 1.324(3)
C17 H17 0.9500
C18 C20 1.498(3)
C18 C19 1.504(3)
C19 H19A 0.9800
C19 H19B 0.9800
C19 H19C 0.9800
C20 H20A 0.9800
C20 H20B 0.9800
C20 H20C 0.9800
C21 C22 1.496(3)
C21 H21A 0.9900
C21 H21B 0.9900
C22 C23 1.329(3)
C22 H22 0.9500
C23 C24 1.498(3)
C23 C25 1.500(3)
C24 H24A 0.9800
C24 H24B 0.9800
C24 H24C 0.9800
C25 H25A 0.9800
C25 H25B 0.9800
C25 H25C 0.9800

loop_
_geom_hbond_atom_site_label_D
_geom_hbond_atom_site_label_H
_geom_hbond_atom_site_label_A
_geom_hbond_site_symmetry_A
_geom_hbond_distance_DH
_geom_hbond_distance_HA
_geom_hbond_distance_DA
_geom_hbond_angle_DHA
O1 H1 O4 . 0.84 1.63 2.398(2) 151
O3 H3 O2 8_665 0.84 1.94 2.6846(19) 147

loop_
_geom_torsion_atom_site_label_1
_geom_torsion_atom_site_label_2
_geom_torsion_atom_site_label_3
_geom_torsion_atom_site_label_4
_geom_torsion
O1 C1 C2 C3 -177.59(17)
C6 C1 C2 C3 1.8(3)
O1 C1 C2 C7 0.6(3)
C6 C1 C2 C7 179.90(17)
C1 C2 C3 O2 174.21(17)
C7 C2 C3 O2 -3.8(3)
C1 C2 C3 C4 -8.2(3)
C7 C2 C3 C4 173.82(17)
O2 C3 C4 C5 -174.53(16)
C2 C3 C4 C5 7.7(2)
O2 C3 C4 C16 -53.2(2)
C2 C3 C4 C16 128.99(17)
O2 C3 C4 C21 65.1(2)
C2 C3 C4 C21 -112.66(18)
C3 C4 C5 C6 -0.8(3)
C16 C4 C5 C6 -122.4(2)
C21 C4 C5 C6 118.0(2)
C3 C4 C5 O3 176.98(15)
C16 C4 C5 O3 55.4(2)
C21 C4 C5 O3 -64.2(2)
O3 C5 C6 C1 176.78(16)
C4 C5 C6 C1 -5.4(3)
O3 C5 C6 C11 -3.0(3)
C4 C5 C6 C11 174.79(17)
O1 C1 C6 C5 -175.44(17)
C2 C1 C6 C5 5.2(3)
O1 C1 C6 C11 4.4(3)
C2 C1 C6 C11 -175.01(17)
C1 C2 C7 O4 1.2(3)
C3 C2 C7 O4 179.19(18)
C1 C2 C7 C8 -179.78(18)
C3 C2 C7 C8 -1.8(3)
O4 C7 C8 C10 102.3(2)
C2 C7 C8 C10 -76.7(2)
O4 C7 C8 C9 -21.0(3)
C2 C7 C8 C9 159.9(2)
C5 C6 C11 C12 -102.4(2)
C1 C6 C11 C12 77.8(2)
C6 C11 C12 C13 112.2(3)
C11 C12 C13 C15 1.9(4)
C11 C12 C13 C14 -180.0(2)
C5 C4 C16 C17 57.1(2)
C3 C4 C16 C17 -67.5(2)
C21 C4 C16 C17 176.26(16)
C4 C16 C17 C18 116.5(2)
C16 C17 C18 C20 -0.1(4)
C16 C17 C18 C19 179.1(2)
C5 C4 C21 C22 -64.2(2)
C3 C4 C21 C22 59.3(2)
C16 C4 C21 C22 177.07(16)
C4 C21 C22 C23 -123.4(2)
C21 C22 C23 C24 -0.6(3)
C21 C22 C23 C25 178.8(2)

loop_
_cod_related_entry_id
_cod_related_entry_database
_cod_related_entry_code
1 ChemSpider 331514
